data_8000471
loop_
_publ_author_name
'Ma, Suqian'
'Liu, Yingjie'
'Zhang, Jibo'
'Xu, Bin'
'Tian, Wenjing'

_publ_section_title
;
 Polymorphism-Dependent Enhanced Emission in Molecular Aggregates:
 J-Aggregate versus X-Aggregate.
;
_journal_issue 24
_journal_name_full 'The journal of physical chemistry letters'
_journal_page_first 10504
_journal_page_last 10510
_journal_paper_doi 10.1021/acs.jpclett.0c02917
_journal_volume 11
_journal_year 2020
_chemical_formula_sum 'C42 H28 F4'
_chemical_formula_weight 608.64
_space_group_IT_number 2
_space_group_name_Hall '-P 1'
_space_group_name_H-M_alt 'P -1'
_symmetry_cell_setting triclinic
_symmetry_space_group_name_H-M 'P -1'
_atom_sites_solution_hydrogens geom
_atom_sites_solution_primary direct
_atom_sites_solution_secondary difmap
_audit_creation_method SHELXL-97
_cell_angle_alpha 63.93(3)
_cell_angle_beta 85.60(3)
_cell_angle_gamma 73.85(3)
_cell_formula_units_Z 2
_cell_length_a 11.952(2)
_cell_length_b 12.348(3)
_cell_length_c 13.306(3)
_cell_measurement_temperature 293(2)
_cell_volume 1692.0(8)
_computing_structure_refinement 'SHELXL-97 (Sheldrick, 1997)'
_computing_structure_solution 'SHELXS-97 (Sheldrick, 1990)'
_diffrn_ambient_temperature 293(2)
_diffrn_measured_fraction_theta_full 0.911
_diffrn_measured_fraction_theta_max 0.904
_diffrn_radiation_monochromator graphite
_diffrn_radiation_source 'fine-focus sealed tube'
_diffrn_radiation_wavelength 0.65252
_diffrn_reflns_av_R_equivalents 0.0000
_diffrn_reflns_av_sigmaI/netI 0.0304
_diffrn_reflns_limit_h_max 15
_diffrn_reflns_limit_h_min 0
_diffrn_reflns_limit_k_max 15
_diffrn_reflns_limit_k_min -15
_diffrn_reflns_limit_l_max 17
_diffrn_reflns_limit_l_min -17
_diffrn_reflns_number 7024
_diffrn_reflns_theta_full 25.00
_diffrn_reflns_theta_max 25.08
_diffrn_reflns_theta_min 1.57
_exptl_absorpt_coefficient_mu 0.084
_exptl_crystal_density_diffrn 1.195
_exptl_crystal_density_method 'not measured'
_exptl_crystal_F_000 632
_refine_diff_density_max 0.411
_refine_diff_density_min -0.306
_refine_diff_density_rms 0.057
_refine_ls_extinction_method none
_refine_ls_goodness_of_fit_ref 1.025
_refine_ls_hydrogen_treatment mixed
_refine_ls_matrix_type full
_refine_ls_number_parameters 415
_refine_ls_number_reflns 7024
_refine_ls_number_restraints 0
_refine_ls_restrained_S_all 1.025
_refine_ls_R_factor_all 0.0618
_refine_ls_R_factor_gt 0.0562
_refine_ls_shift/su_max 0.000
_refine_ls_shift/su_mean 0.000
_refine_ls_structure_factor_coef Fsqd
_refine_ls_weighting_details 'calc w=1/[\s^2^(Fo^2^)+(0.0996P)^2^+0.6156P] where P=(Fo^2^+2Fc^2^)/3'
_refine_ls_weighting_scheme calc
_refine_ls_wR_factor_gt 0.1543
_refine_ls_wR_factor_ref 0.1617
_reflns_number_gt 6230
_reflns_number_total 7024
_reflns_threshold_expression >2sigma(I)
_cod_data_source_file jz0c02917_si_001.cif
_cod_data_source_block bdfva
_cod_original_cell_volume 1691.9(6)
_cod_original_sg_symbol_H-M P-1
_cod_database_code 8000471

loop_
_symmetry_equiv_pos_as_xyz
'x, y, z'
'-x, -y, -z'

loop_
_atom_site_label
_atom_site_type_symbol
_atom_site_fract_x
_atom_site_fract_y
_atom_site_fract_z
_atom_site_U_iso_or_equiv
_atom_site_adp_type
_atom_site_occupancy
_atom_site_symmetry_multiplicity
_atom_site_calc_flag
_atom_site_refinement_flags
_atom_site_disorder_assembly
_atom_site_disorder_group
F1 F 0.69237(8) 0.28270(11) 0.26698(9) 0.0435(3) Uani 1 1 d . . .
F2 F -0.18799(8) 0.47657(10) 0.22295(11) 0.0478(3) Uani 1 1 d . . .
C1 C 0.27008(11) 0.21875(12) 0.11861(11) 0.0232(3) Uani 1 1 d . . .
C2 C 0.40134(12) 0.35904(13) 0.11698(12) 0.0252(3) Uani 1 1 d . . .
H2 H 0.3458 0.4289 0.0677 0.030 Uiso 1 1 calc R . .
C3 C 0.47326(12) 0.12942(13) 0.23243(12) 0.0261(3) Uani 1 1 d . . .
H3 H 0.4638 0.0494 0.2582 0.031 Uiso 1 1 calc R . .
C4 C 0.38393(11) 0.23627(13) 0.15524(11) 0.0232(3) Uani 1 1 d . . .
C5 C 0.50511(13) 0.37562(14) 0.15439(12) 0.0287(3) Uani 1 1 d . . .
H5 H 0.5153 0.4552 0.1292 0.034 Uiso 1 1 calc R . .
C6 C 0.43574(12) -0.06764(13) 0.09508(12) 0.0253(3) Uani 1 1 d . . .
C7 C 0.54312(12) -0.13685(13) 0.05806(12) 0.0252(3) Uani 1 1 d . . .
C8 C 0.14831(11) 0.29095(12) 0.14200(11) 0.0234(3) Uani 1 1 d . . .
C9 C 0.57738(12) 0.14437(14) 0.27065(12) 0.0294(3) Uani 1 1 d . . .
H9 H 0.6334 0.0752 0.3199 0.035 Uiso 1 1 calc R . .
C10 C 0.03782(13) 0.31389(14) 0.08341(13) 0.0291(3) Uani 1 1 d . . .
H10 H 0.0406 0.2885 0.0268 0.035 Uiso 1 1 calc R . .
C11 C 0.39348(12) 0.06778(13) 0.03682(12) 0.0250(3) Uani 1 1 d . . .
C12 C 0.14112(12) 0.33484(13) 0.22702(12) 0.0263(3) Uani 1 1 d . . .
H12 H 0.2090 0.3236 0.2645 0.032 Uiso 1 1 calc R . .
C13 C 0.02821(13) 0.39689(14) 0.25497(13) 0.0307(3) Uani 1 1 d . . .
H13 H 0.0244 0.4244 0.3103 0.037 Uiso 1 1 calc R . .
C14 C 0.27788(12) 0.13644(13) 0.07213(12) 0.0260(3) Uani 1 1 d . . .
H14 H 0.2092 0.1208 0.0611 0.031 Uiso 1 1 calc R . .
C15 C 0.52284(14) -0.33910(14) 0.21417(13) 0.0323(3) Uani 1 1 d . . .
H15 H 0.5490 -0.4259 0.2524 0.039 Uiso 1 1 calc R . .
C16 C 0.37599(13) -0.14019(14) 0.19432(13) 0.0298(3) Uani 1 1 d . . .
H16 H 0.3104 -0.0983 0.2182 0.036 Uiso 1 1 calc R . .
C17 C 0.59075(12) 0.26749(15) 0.23045(13) 0.0295(3) Uani 1 1 d . . .
C18 C 0.58348(13) -0.27426(13) 0.12124(12) 0.0286(3) Uani 1 1 d . . .
H18 H 0.6493 -0.3189 0.1000 0.034 Uiso 1 1 calc R . .
C19 C 0.41778(14) -0.27064(14) 0.25174(13) 0.0327(3) Uani 1 1 d . . .
H19 H 0.3799 -0.3149 0.3136 0.039 Uiso 1 1 calc R . .
C20 C -0.07753(13) 0.41527(14) 0.19613(15) 0.0338(3) Uani 1 1 d . . .
C21 C -0.07578(13) 0.37503(14) 0.11096(14) 0.0335(3) Uani 1 1 d . . .
H21 H -0.1443 0.3871 0.0740 0.040 Uiso 1 1 calc R . .
F4 F 0.46625(10) 0.40859(11) 0.40862(9) 0.0510(3) Uani 1 1 d . . .
F3 F -0.24890(11) 0.06277(12) 0.51908(10) 0.0557(3) Uani 1 1 d . . .
C22 C 0.12566(12) 0.16701(13) 0.69751(11) 0.0246(3) Uani 1 1 d . . .
C23 C 0.11664(11) -0.06998(13) 0.98167(11) 0.0239(3) Uani 1 1 d . . .
C24 C 0.02603(12) 0.13942(14) 0.65002(11) 0.0263(3) Uani 1 1 d . . .
C25 C 0.20754(12) 0.23915(13) 0.61381(11) 0.0252(3) Uani 1 1 d . . .
C26 C 0.04640(11) -0.13291(13) 1.07705(11) 0.0235(3) Uani 1 1 d . . .
C27 C 0.06986(11) 0.06161(13) 0.90535(11) 0.0234(3) Uani 1 1 d . . .
C28 C 0.23295(12) -0.14584(14) 0.96476(12) 0.0281(3) Uani 1 1 d . . .
H28 H 0.2768 -0.1069 0.9059 0.034 Uiso 1 1 calc R . .
C29 C 0.26241(12) 0.20115(13) 0.52940(12) 0.0272(3) Uani 1 1 d . . .
H29 H 0.2410 0.1399 0.5188 0.033 Uiso 1 1 calc R . .
C30 C 0.27646(13) -0.27387(15) 1.03594(13) 0.0316(3) Uani 1 1 d . . .
H30 H 0.3482 -0.3193 1.0240 0.038 Uiso 1 1 calc R . .
C31 C 0.20739(13) -0.33608(14) 1.13021(13) 0.0316(3) Uani 1 1 d . . .
H31 H 0.2364 -0.4209 1.1774 0.038 Uiso 1 1 calc R . .
C32 C 0.14634(12) 0.12690(13) 0.81091(12) 0.0254(3) Uani 1 1 d . . .
H32 H 0.2117 0.1402 0.8324 0.030 Uiso 1 1 calc R . .
C33 C 0.09644(13) -0.26779(14) 1.14996(12) 0.0274(3) Uani 1 1 d . . .
H33 H 0.0551 -0.3093 1.2099 0.033 Uiso 1 1 calc R . .
C34 C -0.06160(14) 0.23954(15) 0.56516(13) 0.0337(3) Uani 1 1 d . . .
H34 H -0.0577 0.3217 0.5385 0.040 Uiso 1 1 calc R . .
C35 C 0.35070(13) 0.25713(15) 0.46057(12) 0.0321(3) Uani 1 1 d . . .
H35 H 0.3880 0.2295 0.4088 0.038 Uiso 1 1 calc R . .
C36 C 0.23673(14) 0.34059(15) 0.62257(13) 0.0327(3) Uani 1 1 d . . .
H36 H 0.2007 0.3682 0.6748 0.039 Uiso 1 1 calc R . .
C37 C 0.02034(15) 0.01255(15) 0.68754(13) 0.0339(3) Uani 1 1 d . . .
H37 H 0.0756 -0.0532 0.7407 0.041 Uiso 1 1 calc R . .
C38 C -0.07140(17) -0.01388(17) 0.64289(14) 0.0406(4) Uani 1 1 d . . .
H38 H -0.0741 -0.0961 0.6668 0.049 Uiso 1 1 calc R . .
C39 C -0.15506(15) 0.21520(17) 0.52068(15) 0.0392(4) Uani 1 1 d . . .
H39 H -0.2109 0.2802 0.4675 0.047 Uiso 1 1 calc R . .
C40 C 0.32131(16) 0.40088(16) 0.55158(14) 0.0373(4) Uani 1 1 d . . .
H40 H 0.3377 0.4678 0.5565 0.045 Uiso 1 1 calc R . .
C41 C 0.37845(14) 0.35468(16) 0.47432(13) 0.0342(3) Uani 1 1 d . . .
C42 C -0.15765(15) 0.08830(18) 0.56162(14) 0.0387(4) Uani 1 1 d . . .

loop_
_atom_site_aniso_label
_atom_site_aniso_U_11
_atom_site_aniso_U_22
_atom_site_aniso_U_33
_atom_site_aniso_U_23
_atom_site_aniso_U_13
_atom_site_aniso_U_12
F1 0.0319(5) 0.0590(7) 0.0503(6) -0.0278(5) 0.0031(4) -0.0219(5)
F2 0.0291(5) 0.0399(5) 0.0824(8) -0.0393(5) 0.0153(5) -0.0037(4)
C1 0.0225(6) 0.0226(6) 0.0275(6) -0.0145(5) 0.0059(5) -0.0060(5)
C2 0.0245(6) 0.0237(7) 0.0308(7) -0.0155(5) 0.0058(5) -0.0068(5)
C3 0.0280(7) 0.0235(6) 0.0307(7) -0.0166(5) 0.0075(5) -0.0065(5)
C4 0.0225(6) 0.0243(6) 0.0286(6) -0.0177(5) 0.0079(5) -0.0067(5)
C5 0.0300(7) 0.0299(7) 0.0345(7) -0.0194(6) 0.0112(6) -0.0140(6)
C6 0.0280(7) 0.0252(7) 0.0311(7) -0.0187(6) 0.0079(5) -0.0105(5)
C7 0.0284(7) 0.0242(7) 0.0305(7) -0.0184(6) 0.0060(5) -0.0089(5)
C8 0.0236(6) 0.0195(6) 0.0303(7) -0.0138(5) 0.0070(5) -0.0070(5)
C9 0.0256(7) 0.0325(7) 0.0300(7) -0.0169(6) 0.0039(5) -0.0028(6)
C10 0.0290(7) 0.0279(7) 0.0351(7) -0.0180(6) 0.0030(6) -0.0080(6)
C11 0.0273(7) 0.0258(7) 0.0313(7) -0.0205(6) 0.0071(5) -0.0089(5)
C12 0.0253(6) 0.0254(7) 0.0339(7) -0.0181(6) 0.0071(5) -0.0082(5)
C13 0.0324(7) 0.0265(7) 0.0412(8) -0.0229(6) 0.0129(6) -0.0092(6)
C14 0.0258(6) 0.0264(7) 0.0327(7) -0.0187(6) 0.0070(5) -0.0092(5)
C15 0.0401(8) 0.0242(7) 0.0349(8) -0.0153(6) 0.0064(6) -0.0092(6)
C16 0.0329(7) 0.0300(7) 0.0351(7) -0.0213(6) 0.0127(6) -0.0123(6)
C17 0.0227(6) 0.0421(8) 0.0337(7) -0.0240(6) 0.0087(5) -0.0134(6)
C18 0.0320(7) 0.0246(7) 0.0340(7) -0.0180(6) 0.0072(6) -0.0074(6)
C19 0.0404(8) 0.0295(7) 0.0331(7) -0.0166(6) 0.0119(6) -0.0146(6)
C20 0.0251(7) 0.0243(7) 0.0535(9) -0.0214(7) 0.0119(6) -0.0044(6)
C21 0.0237(7) 0.0291(7) 0.0484(9) -0.0185(7) 0.0005(6) -0.0055(6)
F4 0.0601(7) 0.0616(7) 0.0436(6) -0.0221(5) 0.0269(5) -0.0427(6)
F3 0.0623(7) 0.0665(8) 0.0580(7) -0.0323(6) -0.0017(5) -0.0368(6)
C22 0.0264(6) 0.0242(6) 0.0284(7) -0.0158(5) 0.0099(5) -0.0095(5)
C23 0.0234(6) 0.0282(7) 0.0256(6) -0.0170(5) 0.0072(5) -0.0080(5)
C24 0.0302(7) 0.0292(7) 0.0265(7) -0.0168(6) 0.0097(5) -0.0130(6)
C25 0.0282(7) 0.0256(6) 0.0251(6) -0.0135(5) 0.0073(5) -0.0098(5)
C26 0.0246(6) 0.0260(7) 0.0256(6) -0.0159(5) 0.0069(5) -0.0089(5)
C27 0.0243(6) 0.0278(7) 0.0243(6) -0.0158(5) 0.0081(5) -0.0103(5)
C28 0.0259(7) 0.0334(7) 0.0294(7) -0.0186(6) 0.0100(5) -0.0089(6)
C29 0.0322(7) 0.0264(7) 0.0278(7) -0.0156(5) 0.0073(5) -0.0104(6)
C30 0.0271(7) 0.0334(8) 0.0370(8) -0.0220(6) 0.0076(6) -0.0026(6)
C31 0.0345(8) 0.0263(7) 0.0344(8) -0.0163(6) 0.0045(6) -0.0047(6)
C32 0.0244(6) 0.0281(7) 0.0294(7) -0.0165(5) 0.0094(5) -0.0111(5)
C33 0.0313(7) 0.0268(7) 0.0279(7) -0.0145(5) 0.0080(5) -0.0109(6)
C34 0.0386(8) 0.0294(7) 0.0382(8) -0.0177(6) 0.0032(6) -0.0123(6)
C35 0.0350(7) 0.0374(8) 0.0286(7) -0.0184(6) 0.0122(6) -0.0129(6)
C36 0.0430(8) 0.0326(8) 0.0322(7) -0.0203(6) 0.0132(6) -0.0172(7)
C37 0.0458(9) 0.0291(7) 0.0298(7) -0.0128(6) 0.0042(6) -0.0154(7)
C38 0.0631(11) 0.0365(8) 0.0335(8) -0.0168(7) 0.0084(7) -0.0294(8)
C39 0.0376(8) 0.0405(9) 0.0433(9) -0.0211(7) -0.0033(7) -0.0100(7)
C40 0.0519(10) 0.0342(8) 0.0369(8) -0.0187(7) 0.0124(7) -0.0256(7)
C41 0.0378(8) 0.0386(8) 0.0293(7) -0.0125(6) 0.0127(6) -0.0222(7)
C42 0.0441(9) 0.0494(10) 0.0380(8) -0.0254(7) 0.0075(7) -0.0262(8)

loop_
_atom_type_symbol
_atom_type_description
_atom_type_scat_dispersion_real
_atom_type_scat_dispersion_imag
_atom_type_scat_source
C C 0.0033 0.0016 'International Tables Vol C Tables 4.2.6.8 and 6.1.1.4'
H H 0.0000 0.0000 'International Tables Vol C Tables 4.2.6.8 and 6.1.1.4'
F F 0.0171 0.0103 'International Tables Vol C Tables 4.2.6.8 and 6.1.1.4'

loop_
_geom_angle_atom_site_label_1
_geom_angle_atom_site_label_2
_geom_angle_atom_site_label_3
_geom_angle
_geom_angle_site_symmetry_1
_geom_angle_site_symmetry_3
_geom_angle_publ_flag
C14 C1 C8 120.74(12) . . ?
C14 C1 C4 120.55(11) . . ?
C8 C1 C4 118.62(11) . . ?
C4 C2 C5 121.15(13) . . ?
C4 C3 C9 122.00(13) . . ?
C2 C4 C3 117.53(13) . . ?
C2 C4 C1 121.20(12) . . ?
C3 C4 C1 121.23(12) . . ?
C17 C5 C2 119.30(13) . . ?
C11 C6 C16 120.55(12) . . ?
C11 C6 C7 120.32(12) . . ?
C16 C6 C7 119.10(12) . . ?
C11 C7 C18 121.36(12) 2_655 . ?
C11 C7 C6 120.47(12) 2_655 . ?
C18 C7 C6 118.15(12) . . ?
C12 C8 C10 117.21(12) . . ?
C12 C8 C1 119.34(12) . . ?
C10 C8 C1 123.42(12) . . ?
C17 C9 C3 118.41(13) . . ?
C21 C10 C8 122.63(13) . . ?
C6 C11 C7 119.20(12) . 2_655 ?
C6 C11 C14 119.29(12) . . ?
C7 C11 C14 121.43(12) 2_655 . ?
C8 C12 C13 120.77(13) . . ?
C20 C13 C12 119.73(13) . . ?
C1 C14 C11 124.95(12) . . ?
C18 C15 C19 121.25(13) . . ?
C19 C16 C6 120.63(13) . . ?
C9 C17 F1 118.71(13) . . ?
C9 C17 C5 121.62(13) . . ?
F1 C17 C5 119.68(14) . . ?
C15 C18 C7 120.61(13) . . ?
C16 C19 C15 120.25(13) . . ?
C21 C20 F2 118.18(14) . . ?
C21 C20 C13 122.02(13) . . ?
F2 C20 C13 119.80(14) . . ?
C20 C21 C10 117.62(13) . . ?
C32 C22 C25 118.42(12) . . ?
C32 C22 C24 122.79(12) . . ?
C25 C22 C24 118.77(11) . . ?
C27 C23 C26 119.55(11) . . ?
C27 C23 C28 121.26(12) . . ?
C26 C23 C28 119.16(12) . . ?
C37 C24 C34 117.81(14) . . ?
C37 C24 C22 120.36(13) . . ?
C34 C24 C22 121.81(13) . . ?
C36 C25 C29 117.81(13) . . ?
C36 C25 C22 121.18(12) . . ?
C29 C25 C22 120.90(12) . . ?
C33 C26 C27 122.10(12) . 2_557 ?
C33 C26 C23 117.31(12) . . ?
C27 C26 C23 120.58(12) 2_557 . ?
C23 C27 C26 119.87(12) . 2_557 ?
C23 C27 C32 118.83(11) . . ?
C26 C27 C32 121.20(12) 2_557 . ?
C30 C28 C23 121.40(13) . . ?
C25 C29 C35 121.26(13) . . ?
C28 C30 C31 119.53(12) . . ?
C33 C31 C30 121.14(13) . . ?
C22 C32 C27 125.59(13) . . ?
C31 C33 C26 121.46(13) . . ?
C39 C34 C24 122.35(14) . . ?
C41 C35 C29 118.65(13) . . ?
C25 C36 C40 121.60(13) . . ?
C24 C37 C38 120.64(15) . . ?
C42 C38 C37 119.46(15) . . ?
C42 C39 C34 117.59(15) . . ?
C41 C40 C36 118.37(14) . . ?
C35 C41 C40 122.13(14) . . ?
C35 C41 F4 119.03(13) . . ?
C40 C41 F4 118.84(15) . . ?
C39 C42 F3 118.32(16) . . ?
C39 C42 C38 122.11(15) . . ?
F3 C42 C38 119.56(15) . . ?

loop_
_geom_bond_atom_site_label_1
_geom_bond_atom_site_label_2
_geom_bond_distance
_geom_bond_site_symmetry_2
_geom_bond_publ_flag
F1 C17 1.4298(17) . ?
F2 C20 1.4328(16) . ?
C1 C14 1.3838(19) . ?
C1 C8 1.5693(18) . ?
C1 C4 1.5794(19) . ?
C2 C4 1.443(2) . ?
C2 C5 1.467(2) . ?
C3 C4 1.459(2) . ?
C3 C9 1.466(2) . ?
C5 C17 1.437(2) . ?
C6 C11 1.450(2) . ?
C6 C16 1.492(2) . ?
C6 C7 1.5111(18) . ?
C7 C11 1.470(2) 2_655 ?
C7 C18 1.474(2) . ?
C8 C12 1.4418(19) . ?
C8 C10 1.479(2) . ?
C9 C17 1.425(2) . ?
C10 C21 1.465(2) . ?
C11 C7 1.470(2) 2_655 ?
C11 C14 1.5646(18) . ?
C12 C13 1.4645(19) . ?
C13 C20 1.448(2) . ?
C15 C18 1.418(2) . ?
C15 C19 1.492(2) . ?
C16 C19 1.399(2) . ?
C20 C21 1.420(2) . ?
F4 C41 1.4300(17) . ?
F3 C42 1.4324(19) . ?
C22 C32 1.384(2) . ?
C22 C25 1.5611(19) . ?
C22 C24 1.570(2) . ?
C23 C27 1.454(2) . ?
C23 C26 1.5006(19) . ?
C23 C28 1.5079(18) . ?
C24 C37 1.440(2) . ?
C24 C34 1.461(2) . ?
C25 C36 1.443(2) . ?
C25 C29 1.4460(19) . ?
C26 C33 1.479(2) . ?
C26 C27 1.4872(18) 2_557 ?
C27 C26 1.4872(18) 2_557 ?
C27 C32 1.5517(19) . ?
C28 C30 1.403(2) . ?
C29 C35 1.460(2) . ?
C30 C31 1.480(2) . ?
C31 C33 1.435(2) . ?
C34 C39 1.460(2) . ?
C35 C41 1.421(2) . ?
C36 C40 1.457(2) . ?
C37 C38 1.460(2) . ?
C38 C42 1.439(3) . ?
C39 C42 1.424(3) . ?
C40 C41 1.428(2) . ?
